data_1504951
loop_
_publ_author_name
'Nagano, Takao'
'Motoyoshiya, Jiro'
'Kakehi, Akikazu'
'Nishii, Yoshinori'

_publ_section_title
;
 SmI2-promoted Reformatsky-type reaction and acylation of alkyl
 1-chlorocyclopropanecarboxylates.
;
_journal_issue 23
_journal_name_full 'Organic letters'
_journal_page_first 5453
_journal_page_last 5456
_journal_paper_doi 10.1021/ol8022038
_journal_volume 10
_journal_year 2008
_chemical_formula_moiety 'C18 H26 O3 '
_chemical_formula_sum 'C18 H26 O3'
_chemical_formula_weight 290.40
_space_group_IT_number 14
_symmetry_cell_setting monoclinic
_symmetry_Int_Tables_number 14
_symmetry_space_group_name_Hall '-P 2ybc'
_symmetry_space_group_name_H-M 'P 1 21/c 1'
_cell_angle_alpha 90.0000
_cell_angle_beta 94.0063(8)
_cell_angle_gamma 90.0000
_cell_formula_units_Z 4
_cell_length_a 8.10238(15)
_cell_length_b 12.8053(2)
_cell_length_c 15.8078(7)
_cell_measurement_reflns_used 13917
_cell_measurement_temperature 93.1
_cell_measurement_theta_max 68.2
_cell_measurement_theta_min 5.5
_cell_volume 1636.11(8)
_computing_cell_refinement 'PROCESS-AUTO (Rigaku, 1998)'
_computing_data_collection 'PROCESS-AUTO (Rigaku, 1998)'
_computing_data_reduction 'CrystalStructure (Rigaku & RAC 2007)'
_computing_molecular_graphics 'ORTEP (Johnson, 1976)'
_computing_publication_material 'CrystalStructure (Rigaku & RAC 2007)'
_computing_structure_refinement 'SHELXL97 (Sheldrick, 1997)'
_computing_structure_solution 'SHELXS97 (Sheldrick, 1997)'
_diffrn_detector_area_resol_mean 10.00
_diffrn_measured_fraction_theta_full 0.995
_diffrn_measured_fraction_theta_max 0.995
_diffrn_measurement_device_type 'Rigaku RAXIS-RAPID'
_diffrn_measurement_method \w
_diffrn_radiation_type 'Cu K\a'
_diffrn_radiation_wavelength 1.54187
_diffrn_reflns_av_R_equivalents 0.020
_diffrn_reflns_limit_h_max 9
_diffrn_reflns_limit_h_min -9
_diffrn_reflns_limit_k_max 15
_diffrn_reflns_limit_k_min -15
_diffrn_reflns_limit_l_max 18
_diffrn_reflns_limit_l_min -18
_diffrn_reflns_number 18272
_diffrn_reflns_theta_full 68.19
_diffrn_reflns_theta_max 68.19
_exptl_absorpt_coefficient_mu 0.624
_exptl_absorpt_correction_T_max 0.940
_exptl_absorpt_correction_T_min 0.888
_exptl_absorpt_correction_type multi-scan
_exptl_absorpt_process_details
;

    Higashi, T. (1995). Program for Absorption Correction.

    Rigaku Corporation, Tokyo, Japan.

;
_exptl_crystal_colour colorless
_exptl_crystal_density_diffrn 1.179
_exptl_crystal_density_method 'not measured'
_exptl_crystal_description block
_exptl_crystal_F_000 632.00
_exptl_crystal_size_max 0.15
_exptl_crystal_size_mid 0.15
_exptl_crystal_size_min 0.10
_refine_diff_density_max 0.30
_refine_diff_density_min -0.21
_refine_ls_extinction_method none
_refine_ls_goodness_of_fit_ref 1.072
_refine_ls_hydrogen_treatment constr
_refine_ls_number_parameters 197
_refine_ls_number_reflns 2976
_refine_ls_R_factor_gt 0.0359
_refine_ls_shift/su_max 0.0000
_refine_ls_structure_factor_coef Fsqd
_refine_ls_weighting_details 'w = 1/[\s^2^(Fo^2^)+(0.0395P)^2^+0.6655P] where P=(Fo^2^+2Fc^2^)/3'
_refine_ls_weighting_scheme calc
_refine_ls_wR_factor_ref 0.0902
_reflns_number_gt 2708
_reflns_number_total 2976
_reflns_threshold_expression F^2^>2.0\s(F^2^)
_cod_data_source_file ol8022038_si_004.cif
_cod_data_source_block '_Nishii-Lab'
_cod_original_formula_sum 'C18 H26 O3 '
_cod_database_code 1504951

loop_
_symmetry_equiv_pos_site_id
_symmetry_equiv_pos_as_xyz
1 +X,+Y,+Z
2 -X,1/2+Y,1/2-Z
3 -X,-Y,-Z
4 +X,1/2-Y,1/2+Z

loop_
_atom_site_label
_atom_site_type_symbol
_atom_site_fract_x
_atom_site_fract_y
_atom_site_fract_z
_atom_site_U_iso_or_equiv
_atom_site_adp_type
_atom_site_occupancy
_atom_site_symmetry_multiplicity
_atom_site_calc_flag
_atom_site_refinement_flags
O1 O 0.63250(10) 0.90073(6) 0.15126(5) 0.0197(2) Uani 1 1 d .
H1O H 0.5989 0.9465 0.1840 0.024 Uiso 1 1 calc R
O2 O 0.52191(11) 0.57478(6) 0.26822(6) 0.0248(2) Uani 1 1 d .
O3 O 0.67565(10) 0.67340(6) 0.35963(5) 0.0225(2) Uani 1 1 d .
C1 C 0.40299(14) 0.82266(9) 0.27062(8) 0.0194(3) Uani 1 1 d .
H1 H 0.4142 0.8995 0.2611 0.023 Uiso 1 1 calc R
C2 C 0.54747(14) 0.75779(9) 0.23898(7) 0.0175(3) Uani 1 1 d .
C3 C 0.38150(14) 0.76042(9) 0.19003(8) 0.0204(3) Uani 1 1 d .
H3A H 0.3729 0.7995 0.1358 0.025 Uiso 1 1 calc R
H3B H 0.3125 0.6967 0.1905 0.025 Uiso 1 1 calc R
C4 C 0.69573(14) 0.81329(9) 0.20003(7) 0.0175(3) Uani 1 1 d .
C5 C 0.83148(14) 0.85044(9) 0.26780(8) 0.0191(3) Uani 1 1 d .
H5 H 0.8800 0.7867 0.2964 0.023 Uiso 1 1 calc R
C6 C 0.76590(15) 0.91994(9) 0.33664(8) 0.0229(3) Uani 1 1 d .
H6A H 0.7210 0.9845 0.3109 0.028 Uiso 1 1 calc R
H6B H 0.8563 0.9369 0.3788 0.028 Uiso 1 1 calc R
H6C H 0.6784 0.8829 0.3642 0.028 Uiso 1 1 calc R
C7 C 0.97226(15) 0.90747(10) 0.22690(9) 0.0248(3) Uani 1 1 d .
H7A H 0.9267 0.9660 0.1928 0.030 Uiso 1 1 calc R
H7B H 1.0282 0.8589 0.1905 0.030 Uiso 1 1 calc R
H7C H 1.0518 0.9340 0.2713 0.030 Uiso 1 1 calc R
C8 C 0.77097(15) 0.74244(9) 0.13252(8) 0.0209(3) Uani 1 1 d .
H8 H 0.8461 0.7884 0.1014 0.025 Uiso 1 1 calc R
C9 C 0.87926(16) 0.65279(10) 0.16919(8) 0.0248(3) Uani 1 1 d .
H9A H 0.9699 0.6813 0.2065 0.030 Uiso 1 1 calc R
H9B H 0.9250 0.6139 0.1228 0.030 Uiso 1 1 calc R
H9C H 0.8121 0.6058 0.2017 0.030 Uiso 1 1 calc R
C10 C 0.64353(16) 0.69949(10) 0.06540(8) 0.0265(3) Uani 1 1 d .
H10A H 0.5734 0.6480 0.0915 0.032 Uiso 1 1 calc R
H10B H 0.7008 0.6662 0.0199 0.032 Uiso 1 1 calc R
H10C H 0.5747 0.7568 0.0418 0.032 Uiso 1 1 calc R
C11 C 0.31739(14) 0.79610(10) 0.34831(8) 0.0207(3) Uani 1 1 d .
C12 C 0.24196(15) 0.69978(10) 0.36100(8) 0.0254(3) Uani 1 1 d .
H12 H 0.2474 0.6464 0.3196 0.031 Uiso 1 1 calc R
C13 C 0.15927(16) 0.68127(12) 0.43347(9) 0.0309(3) Uani 1 1 d .
H13 H 0.1100 0.6150 0.4417 0.037 Uiso 1 1 calc R
C14 C 0.14812(16) 0.75868(12) 0.49389(9) 0.0325(3) Uani 1 1 d .
H14 H 0.0904 0.7460 0.5432 0.039 Uiso 1 1 calc R
C15 C 0.22149(16) 0.85447(12) 0.48210(9) 0.0313(3) Uani 1 1 d .
H15 H 0.2139 0.9080 0.5233 0.038 Uiso 1 1 calc R
C16 C 0.30625(15) 0.87281(10) 0.41028(8) 0.0255(3) Uani 1 1 d .
H16 H 0.3575 0.9387 0.4032 0.031 Uiso 1 1 calc R
C17 C 0.58011(14) 0.65902(9) 0.28846(8) 0.0182(3) Uani 1 1 d .
C18 C 0.70411(17) 0.58152(10) 0.41207(9) 0.0283(3) Uani 1 1 d .
H18A H 0.5978 0.5533 0.4274 0.034 Uiso 1 1 calc R
H18B H 0.7714 0.6004 0.4637 0.034 Uiso 1 1 calc R
H18C H 0.7624 0.5287 0.3806 0.034 Uiso 1 1 calc R

loop_
_atom_site_aniso_label
_atom_site_aniso_U_11
_atom_site_aniso_U_22
_atom_site_aniso_U_33
_atom_site_aniso_U_23
_atom_site_aniso_U_13
_atom_site_aniso_U_12
O1 0.0221(4) 0.0157(4) 0.0214(4) 0.0021(3) 0.0033(3) 0.0030(3)
O2 0.0276(5) 0.0168(4) 0.0302(5) -0.0005(4) 0.0030(4) -0.0042(3)
O3 0.0261(4) 0.0174(4) 0.0234(5) 0.0029(3) -0.0015(3) -0.0002(3)
C1 0.0169(6) 0.0190(6) 0.0225(6) 0.0006(5) 0.0022(5) 0.0020(4)
C2 0.0179(6) 0.0161(6) 0.0188(6) -0.0021(4) 0.0026(4) 0.0001(4)
C3 0.0179(6) 0.0232(6) 0.0203(6) -0.0003(5) 0.0023(5) -0.0008(5)
C4 0.0179(5) 0.0145(5) 0.0203(6) 0.0022(4) 0.0030(4) 0.0012(4)
C5 0.0180(6) 0.0154(5) 0.0239(6) 0.0013(5) 0.0006(5) -0.0003(4)
C6 0.0238(6) 0.0203(6) 0.0243(7) -0.0018(5) -0.0013(5) -0.0009(5)
C7 0.0205(6) 0.0215(6) 0.0323(7) 0.0009(5) 0.0018(5) -0.0028(5)
C8 0.0214(6) 0.0197(6) 0.0225(6) -0.0004(5) 0.0071(5) 0.0004(5)
C9 0.0244(6) 0.0212(6) 0.0296(7) -0.0013(5) 0.0078(5) 0.0041(5)
C10 0.0295(7) 0.0267(7) 0.0239(7) -0.0061(5) 0.0056(5) 0.0013(5)
C11 0.0155(5) 0.0244(6) 0.0222(6) 0.0013(5) 0.0014(5) 0.0047(5)
C12 0.0206(6) 0.0287(7) 0.0274(7) -0.0009(5) 0.0046(5) -0.0008(5)
C13 0.0223(6) 0.0392(8) 0.0317(8) 0.0060(6) 0.0053(5) -0.0055(6)
C14 0.0212(6) 0.0548(9) 0.0221(7) 0.0046(6) 0.0064(5) 0.0024(6)
C15 0.0273(7) 0.0430(8) 0.0237(7) -0.0055(6) 0.0034(5) 0.0083(6)
C16 0.0233(6) 0.0267(7) 0.0265(7) -0.0009(5) 0.0017(5) 0.0046(5)
C17 0.0160(5) 0.0179(6) 0.0215(6) -0.0015(5) 0.0059(4) 0.0006(4)
C18 0.0331(7) 0.0217(6) 0.0296(7) 0.0074(5) -0.0010(6) 0.0017(5)

loop_
_atom_type_symbol
_atom_type_description
_atom_type_scat_dispersion_real
_atom_type_scat_dispersion_imag
_atom_type_scat_source
C C 0.018 0.009
;

International Tables for Crystallography

(1992, Vol. C, Tables 4.2.6.8 and 6.1.1.4)

;
H H 0.000 0.000
;

International Tables for Crystallography

(1992, Vol. C, Table 6.1.1.4)

;
O O 0.049 0.032
;

International Tables for Crystallography

(1992, Vol. C, Tables 4.2.6.8 and 6.1.1.4)

;

loop_
_geom_angle_atom_site_label_1
_geom_angle_atom_site_label_2
_geom_angle_atom_site_label_3
_geom_angle
C17 O3 C18 115.51(9)
C11 C1 C3 122.98(10)
C11 C1 C2 123.36(10)
C3 C1 C2 59.10(7)
C17 C2 C3 113.93(10)
C17 C2 C1 113.19(9)
C3 C2 C1 58.98(7)
C17 C2 C4 118.52(9)
C3 C2 C4 118.19(10)
C1 C2 C4 120.29(9)
C1 C3 C2 61.92(7)
O1 C4 C5 109.91(9)
O1 C4 C8 103.23(9)
C5 C4 C8 111.00(9)
O1 C4 C2 108.19(9)
C5 C4 C2 113.24(9)
C8 C4 C2 110.76(9)
C6 C5 C7 109.16(10)
C6 C5 C4 113.82(9)
C7 C5 C4 111.47(10)
C10 C8 C9 109.49(10)
C10 C8 C4 114.02(10)
C9 C8 C4 114.71(10)
C16 C11 C12 118.07(12)
C16 C11 C1 118.32(11)
C12 C11 C1 123.56(11)
C13 C12 C11 120.71(12)
C14 C13 C12 120.41(13)
C15 C14 C13 119.57(12)
C14 C15 C16 120.20(13)
C15 C16 C11 121.03(13)
O2 C17 O3 122.57(11)
O2 C17 C2 124.17(11)
O3 C17 C2 113.21(10)

loop_
_geom_bond_atom_site_label_1
_geom_bond_atom_site_label_2
_geom_bond_distance
O1 C4 1.4336(13)
O2 C17 1.2113(14)
O3 C17 1.3331(15)
O3 C18 1.4486(14)
C1 C11 1.4913(17)
C1 C3 1.5025(16)
C1 C2 1.5468(15)
C2 C17 1.5008(16)
C2 C3 1.5042(16)
C2 C4 1.5590(15)
C4 C5 1.5554(16)
C4 C8 1.5571(16)
C5 C6 1.5294(17)
C5 C7 1.5348(16)
C8 C10 1.5302(17)
C8 C9 1.5338(17)
C11 C16 1.3947(18)
C11 C12 1.3972(18)
C12 C13 1.3874(18)
C13 C14 1.384(2)
C14 C15 1.381(2)
C15 C16 1.3872(19)

loop_
_geom_hbond_atom_site_label_D
_geom_hbond_atom_site_label_H
_geom_hbond_atom_site_label_A
_geom_hbond_site_symmetry_A
_geom_hbond_distance_DA
_geom_hbond_distance_DH
_geom_hbond_distance_HA
_geom_hbond_angle_DHA
_geom_hbond_publ_flag
O(1) H(1O) O(2) 2_655 2.8940(11) 0.840 2.081 162.9 no
